data_2222304
loop_
_publ_author_name
'Jim\'enez-P\'erez, V\'ictor M.'
'Bern\`es, Sylvain'
'Mun\~oz, Blanca M.'
'Kharisov, Boris I.'
'Vela, Andrea V.'

_publ_section_title
;<i>N</i>-[3-(2,6-Dimethylanilino)-1-methylbut-2-enylidene]-2,6-dimethylanilinium
 chloride
;
_journal_coeditor_code FL2243
_journal_issue 7
_journal_name_full 'Acta Crystallographica Section E'
_journal_page_first o1671
_journal_page_last o1672
_journal_paper_doi 10.1107/S1600536809020571
_journal_volume 65
_journal_year 2009
_chemical_formula_iupac 'C21 H27 N2 +, Cl -'
_chemical_formula_moiety 'C21 H27 N2 +, Cl -'
_chemical_formula_sum 'C21 H27 Cl N2'
_chemical_formula_weight 342.90
_chemical_name_systematic
;<i>N</i>-[3-(2,6-Dimethylanilino)-1-methylbut-2-enylidene]-2,6-dimethylanilinium
chloride
;
_space_group_IT_number 88
_symmetry_cell_setting tetragonal
_symmetry_space_group_name_Hall '-I 4ad'
_symmetry_space_group_name_H-M 'I 41/a :2'
_atom_sites_solution_hydrogens geom
_atom_sites_solution_primary direct
_atom_sites_solution_secondary difmap
_audit_creation_method SHELXTL-Plus
_cell_angle_alpha 90.00
_cell_angle_beta 90.00
_cell_angle_gamma 90.00
_cell_formula_units_Z 16
_cell_length_a 28.639(5)
_cell_length_b 28.639(5)
_cell_length_c 10.150(3)
_cell_measurement_pressure 101(2)
_cell_measurement_reflns_used 77
_cell_measurement_temperature 298.0(10)
_cell_measurement_theta_max 12.34
_cell_measurement_theta_min 4.64
_cell_volume 8325(3)
_computing_cell_refinement 'XSCANS (Siemens, 1996)'
_computing_data_collection 'XSCANS (Siemens, 1996)'
_computing_data_reduction 'XSCANS (Siemens, 1996)'
_computing_molecular_graphics 'MERCURY (Macrae <i>et al.</i>,  2006)'
_computing_publication_material 'SHELXL97 (Sheldrick, 2008)'
_computing_structure_refinement 'SHELXL97 (Sheldrick, 2008)'
_computing_structure_solution 'SHELXS97 (Sheldrick, 2008)'
_diffrn_ambient_temperature 298.0(10)
_diffrn_measured_fraction_theta_full 0.998
_diffrn_measured_fraction_theta_max 0.998
_diffrn_measurement_device_type 'Bruker P4'
_diffrn_measurement_method '\w scans'
_diffrn_radiation_monochromator graphite
_diffrn_radiation_source 'fine-focus sealed tube'
_diffrn_radiation_type MoK\a
_diffrn_radiation_wavelength 0.71073
_diffrn_reflns_av_R_equivalents 0.0489
_diffrn_reflns_av_sigmaI/netI 0.0533
_diffrn_reflns_limit_h_max 13
_diffrn_reflns_limit_h_min -34
_diffrn_reflns_limit_k_max 1
_diffrn_reflns_limit_k_min -34
_diffrn_reflns_limit_l_max 12
_diffrn_reflns_limit_l_min -12
_diffrn_reflns_number 7193
_diffrn_reflns_theta_full 25.05
_diffrn_reflns_theta_max 25.05
_diffrn_reflns_theta_min 2.01
_diffrn_standards_decay_% 1.5
_diffrn_standards_interval_count 97
_diffrn_standards_number 3
_exptl_absorpt_coefficient_mu 0.187
_exptl_absorpt_correction_T_max 0.959
_exptl_absorpt_correction_T_min 0.854
_exptl_absorpt_correction_type psi-scan
_exptl_absorpt_process_details 'XSCANS (Siemens, 1996)'
_exptl_crystal_colour Colorless
_exptl_crystal_density_diffrn 1.094
_exptl_crystal_density_method 'not measured'
_exptl_crystal_description prism
_exptl_crystal_F_000 2944
_exptl_crystal_size_max 0.50
_exptl_crystal_size_mid 0.36
_exptl_crystal_size_min 0.22
_refine_diff_density_max 0.428
_refine_diff_density_min -0.315
_refine_ls_extinction_method none
_refine_ls_goodness_of_fit_ref 1.117
_refine_ls_hydrogen_treatment mixed
_refine_ls_matrix_type full
_refine_ls_number_constraints 0
_refine_ls_number_parameters 229
_refine_ls_number_reflns 3671
_refine_ls_number_restraints 0
_refine_ls_restrained_S_all 1.117
_refine_ls_R_factor_all 0.1522
_refine_ls_R_factor_gt 0.0620
_refine_ls_shift/su_max 0.000
_refine_ls_shift/su_mean 0.000
_refine_ls_structure_factor_coef Fsqd
_refine_ls_weighting_details 'calc w=1/[\s^2^(Fo^2^)+(0.06P)^2^] where P=(Fo^2^+2Fc^2^)/3'
_refine_ls_weighting_scheme calc
_refine_ls_wR_factor_gt 0.1393
_refine_ls_wR_factor_ref 0.1710
_reflns_number_gt 1541
_reflns_number_total 3671
_reflns_threshold_expression I>2\s(I)
_cod_data_source_file fl2243.cif
_cod_data_source_block I
_cod_original_sg_symbol_H-M 'I 41/a'
_cod_database_code 2222304
_cod_database_fobs_code 2222304

loop_
_symmetry_equiv_pos_as_xyz
'x, y, z'
'-x+1/2, -y, z+1/2'
'-y+3/4, x+1/4, z+1/4'
'y+3/4, -x+3/4, z+3/4'
'x+1/2, y+1/2, z+1/2'
'-x+1, -y+1/2, z+1'
'-y+5/4, x+3/4, z+3/4'
'y+5/4, -x+5/4, z+5/4'
'-x, -y, -z'
'x-1/2, y, -z-1/2'
'y-3/4, -x-1/4, -z-1/4'
'-y-3/4, x-3/4, -z-3/4'
'-x+1/2, -y+1/2, -z+1/2'
'x, y+1/2, -z'
'y-1/4, -x+1/4, -z+1/4'
'-y-1/4, x-1/4, -z-1/4'

loop_
_atom_site_type_symbol
_atom_site_label
_atom_site_fract_x
_atom_site_fract_y
_atom_site_fract_z
_atom_site_U_iso_or_equiv
_atom_site_adp_type
_atom_site_calc_flag
_atom_site_refinement_flags
_atom_site_occupancy
_atom_site_disorder_assembly
_atom_site_disorder_group
Cl Cl1 0.89962(3) 0.22980(3) 0.87464(9) 0.0839(4) Uani d . 1 . .
C C1 0.84317(12) 0.14527(11) 0.1392(5) 0.0623(9) Uani d . 1 . .
C C2 0.79611(13) 0.15570(13) 0.1335(6) 0.0824(11) Uani d . 1 . .
C C3 0.76486(14) 0.11910(17) 0.1272(7) 0.1044(14) Uani d . 1 . .
H H3A 0.7330 0.1251 0.1223 0.125 Uiso calc R 1 . .
C C4 0.78047(16) 0.07434(16) 0.1282(8) 0.1031(13) Uani d . 1 . .
H H4A 0.7591 0.0499 0.1251 0.124 Uiso calc R 1 . .
C C5 0.82605(17) 0.06477(14) 0.1334(7) 0.1001(13) Uani d . 1 . .
H H5A 0.8360 0.0339 0.1322 0.120 Uiso calc R 1 . .
C C6 0.85857(13) 0.10015(13) 0.1404(6) 0.0800(12) Uani d . 1 . .
N N7 0.87572(10) 0.18264(10) 0.1423(4) 0.0623(8) Uani d . 1 . .
H H7 0.8870(13) 0.1961(13) 0.057(3) 0.075 Uiso d . 1 . .
C C8 0.89275(12) 0.20174(12) 0.2519(3) 0.0528(9) Uani d . 1 . .
C C9 0.87894(9) 0.18619(10) 0.3745(3) 0.0565(8) Uani d . 1 . .
H H9A 0.8571 0.1622 0.3753 0.068 Uiso calc R 1 . .
C C10 0.89372(12) 0.20212(12) 0.4965(3) 0.0527(9) Uani d . 1 . .
N N11 0.87729(10) 0.18288(10) 0.6051(3) 0.0592(8) Uani d . 1 . .
H H11 0.8875(13) 0.1952(12) 0.693(3) 0.071 Uiso d . 1 . .
C C12 0.84451(12) 0.14556(11) 0.6106(5) 0.0589(9) Uani d . 1 . .
C C13 0.79765(13) 0.15614(12) 0.6194(7) 0.0801(10) Uani d . 1 . .
C C14 0.76658(13) 0.11931(15) 0.6254(7) 0.1053(13) Uani d . 1 . .
H H14A 0.7347 0.1253 0.6284 0.126 Uiso calc R 1 . .
C C15 0.78209(15) 0.07445(14) 0.6271(7) 0.0982(12) Uani d . 1 . .
H H15A 0.7607 0.0501 0.6335 0.118 Uiso calc R 1 . .
C C16 0.82809(16) 0.06482(12) 0.6197(6) 0.0886(11) Uani d . 1 . .
H H16A 0.8380 0.0339 0.6192 0.106 Uiso calc R 1 . .
C C17 0.86083(12) 0.10022(12) 0.6127(6) 0.0725(10) Uani d . 1 . .
C C18 0.78029(14) 0.20557(14) 0.1303(8) 0.144(2) Uani d . 1 . .
H H18A 0.7929 0.2219 0.2049 0.217 Uiso calc R 1 . .
H H18B 0.7468 0.2067 0.1336 0.217 Uiso calc R 1 . .
H H18C 0.7910 0.2201 0.0506 0.217 Uiso calc R 1 . .
C C19 0.90988(14) 0.08956(14) 0.1468(7) 0.130(2) Uani d . 1 . .
H H19A 0.9144 0.0564 0.1496 0.195 Uiso calc R 1 . .
H H19B 0.9230 0.1035 0.2245 0.195 Uiso calc R 1 . .
H H19C 0.9251 0.1021 0.0702 0.195 Uiso calc R 1 . .
C C20 0.92742(11) 0.23930(11) 0.2268(3) 0.0681(10) Uani d . 1 . .
H H20A 0.9303 0.2443 0.1336 0.102 Uiso calc R 1 . .
H H20B 0.9572 0.2303 0.2622 0.102 Uiso calc R 1 . .
H H20C 0.9172 0.2676 0.2683 0.102 Uiso calc R 1 . .
C C21 0.92784(11) 0.23993(11) 0.5203(3) 0.0685(10) Uani d . 1 . .
H H21A 0.9306 0.2454 0.6134 0.103 Uiso calc R 1 . .
H H21B 0.9174 0.2680 0.4777 0.103 Uiso calc R 1 . .
H H21C 0.9577 0.2310 0.4854 0.103 Uiso calc R 1 . .
C C22 0.78164(14) 0.20619(14) 0.6190(8) 0.1295(17) Uani d . 1 . .
H H22A 0.7974 0.2230 0.6876 0.194 Uiso calc R 1 . .
H H22B 0.7486 0.2073 0.6338 0.194 Uiso calc R 1 . .
H H22C 0.7887 0.2201 0.5354 0.194 Uiso calc R 1 . .
C C23 0.91199(13) 0.08983(13) 0.6062(7) 0.1174(17) Uani d . 1 . .
H H23A 0.9168 0.0567 0.6127 0.176 Uiso calc R 1 . .
H H23B 0.9277 0.1052 0.6778 0.176 Uiso calc R 1 . .
H H23C 0.9244 0.1009 0.5241 0.176 Uiso calc R 1 . .

loop_
_atom_site_aniso_label
_atom_site_aniso_U_11
_atom_site_aniso_U_22
_atom_site_aniso_U_33
_atom_site_aniso_U_12
_atom_site_aniso_U_13
_atom_site_aniso_U_23
Cl1 0.1080(7) 0.1037(7) 0.0400(4) -0.0103(5) -0.0002(6) 0.0004(6)
C1 0.077(2) 0.063(2) 0.047(2) -0.0056(19) -0.003(2) -0.007(2)
C2 0.084(3) 0.076(2) 0.087(3) -0.002(2) -0.023(4) -0.011(4)
C3 0.081(3) 0.119(3) 0.113(3) -0.013(3) -0.034(5) 0.002(7)
C4 0.106(3) 0.098(3) 0.105(3) -0.028(3) 0.000(6) 0.001(6)
C5 0.121(3) 0.075(3) 0.105(3) -0.007(3) 0.000(5) -0.023(4)
C6 0.089(3) 0.068(2) 0.083(3) -0.009(2) -0.006(3) -0.003(3)
N7 0.0791(19) 0.0624(17) 0.045(2) -0.0064(15) -0.0018(18) -0.0033(18)
C8 0.062(2) 0.054(2) 0.0422(19) 0.0017(18) -0.0027(17) -0.0015(17)
C9 0.0653(18) 0.0616(18) 0.0426(15) -0.0103(14) -0.0007(19) -0.0040(19)
C10 0.060(2) 0.052(2) 0.045(2) -0.0028(17) -0.0009(17) -0.0006(17)
N11 0.0787(18) 0.0613(17) 0.038(2) -0.0112(14) -0.0008(17) 0.0027(16)
C12 0.073(2) 0.064(2) 0.040(2) -0.0079(19) 0.006(2) 0.004(2)
C13 0.085(3) 0.072(2) 0.082(3) -0.009(2) 0.011(4) -0.001(4)
C14 0.078(3) 0.106(3) 0.132(4) -0.013(3) 0.007(5) 0.015(7)
C15 0.105(3) 0.082(3) 0.107(3) -0.021(2) 0.025(5) 0.011(5)
C16 0.118(3) 0.068(2) 0.079(3) -0.007(2) 0.009(5) -0.005(4)
C17 0.084(2) 0.066(2) 0.067(3) -0.007(2) -0.006(3) 0.011(3)
C18 0.108(3) 0.104(3) 0.221(6) 0.025(3) -0.046(7) -0.006(7)
C19 0.103(3) 0.092(3) 0.194(6) 0.016(2) -0.004(5) -0.012(5)
C20 0.087(2) 0.070(2) 0.0476(18) -0.017(2) 0.010(2) 0.0013(17)
C21 0.083(2) 0.072(2) 0.0499(19) -0.013(2) -0.006(2) 0.0015(18)
C22 0.103(3) 0.095(3) 0.190(5) 0.017(2) 0.028(7) -0.001(6)
C23 0.096(3) 0.092(3) 0.164(5) 0.013(2) -0.022(4) 0.006(4)

loop_
_atom_type_symbol
_atom_type_description
_atom_type_scat_dispersion_real
_atom_type_scat_dispersion_imag
_atom_type_scat_source
C C 0.0033 0.0016 'International Tables Vol C Tables 4.2.6.8 and 6.1.1.4'
H H 0.0000 0.0000 'International Tables Vol C Tables 4.2.6.8 and 6.1.1.4'
N N 0.0061 0.0033 'International Tables Vol C Tables 4.2.6.8 and 6.1.1.4'
Cl Cl 0.1484 0.1585 'International Tables Vol C Tables 4.2.6.8 and 6.1.1.4'

loop_
_geom_angle_atom_site_label_1
_geom_angle_atom_site_label_2
_geom_angle_atom_site_label_3
_geom_angle_site_symmetry_1
_geom_angle_site_symmetry_3
_geom_angle
_geom_angle_publ_flag
C6 C1 C2 . . 121.3(3) ?
C6 C1 N7 . . 120.1(3) ?
C2 C1 N7 . . 118.6(3) ?
C3 C2 C1 . . 118.1(3) ?
C3 C2 C18 . . 121.8(4) ?
C1 C2 C18 . . 120.1(3) ?
C4 C3 C2 . . 120.2(4) ?
C4 C3 H3A . . 119.9 ?
C2 C3 H3A . . 119.9 ?
C5 C4 C3 . . 121.1(4) ?
C5 C4 H4A . . 119.5 ?
C3 C4 H4A . . 119.5 ?
C4 C5 C6 . . 120.8(4) ?
C4 C5 H5A . . 119.6 ?
C6 C5 H5A . . 119.6 ?
C1 C6 C5 . . 118.5(4) ?
C1 C6 C19 . . 120.5(3) ?
C5 C6 C19 . . 121.0(4) ?
C8 N7 C1 . . 124.6(4) ?
C8 N7 H7 . . 117(2) ?
C1 N7 H7 . . 119(2) ?
N7 C8 C9 . . 121.0(3) ?
N7 C8 C20 . . 113.5(3) ?
C9 C8 C20 . . 125.5(3) ?
C8 C9 C10 . . 127.7(3) ?
C8 C9 H9A . . 116.1 ?
C10 C9 H9A . . 116.1 ?
N11 C10 C9 . . 120.0(3) ?
N11 C10 C21 . . 113.9(3) ?
C9 C10 C21 . . 126.1(3) ?
C10 N11 C12 . . 125.6(4) ?
C10 N11 H11 . . 120(2) ?
C12 N11 H11 . . 115(2) ?
C13 C12 C17 . . 122.4(3) ?
C13 C12 N11 . . 118.6(3) ?
C17 C12 N11 . . 118.9(3) ?
C12 C13 C14 . . 117.5(3) ?
C12 C13 C22 . . 120.4(3) ?
C14 C13 C22 . . 122.1(4) ?
C15 C14 C13 . . 120.8(4) ?
C15 C14 H14A . . 119.6 ?
C13 C14 H14A . . 119.6 ?
C16 C15 C14 . . 120.8(4) ?
C16 C15 H15A . . 119.6 ?
C14 C15 H15A . . 119.6 ?
C15 C16 C17 . . 121.0(4) ?
C15 C16 H16A . . 119.5 ?
C17 C16 H16A . . 119.5 ?
C12 C17 C16 . . 117.4(3) ?
C12 C17 C23 . . 121.2(3) ?
C16 C17 C23 . . 121.4(3) ?
C2 C18 H18A . . 109.5 ?
C2 C18 H18B . . 109.5 ?
H18A C18 H18B . . 109.5 ?
C2 C18 H18C . . 109.5 ?
H18A C18 H18C . . 109.5 ?
H18B C18 H18C . . 109.5 ?
C6 C19 H19A . . 109.5 ?
C6 C19 H19B . . 109.5 ?
H19A C19 H19B . . 109.5 ?
C6 C19 H19C . . 109.5 ?
H19A C19 H19C . . 109.5 ?
H19B C19 H19C . . 109.5 ?
C8 C20 H20A . . 109.5 ?
C8 C20 H20B . . 109.5 ?
H20A C20 H20B . . 109.5 ?
C8 C20 H20C . . 109.5 ?
H20A C20 H20C . . 109.5 ?
H20B C20 H20C . . 109.5 ?
C10 C21 H21A . . 109.5 ?
C10 C21 H21B . . 109.5 ?
H21A C21 H21B . . 109.5 ?
C10 C21 H21C . . 109.5 ?
H21A C21 H21C . . 109.5 ?
H21B C21 H21C . . 109.5 ?
C13 C22 H22A . . 109.5 ?
C13 C22 H22B . . 109.5 ?
H22A C22 H22B . . 109.5 ?
C13 C22 H22C . . 109.5 ?
H22A C22 H22C . . 109.5 ?
H22B C22 H22C . . 109.5 ?
C17 C23 H23A . . 109.5 ?
C17 C23 H23B . . 109.5 ?
H23A C23 H23B . . 109.5 ?
C17 C23 H23C . . 109.5 ?
H23A C23 H23C . . 109.5 ?
H23B C23 H23C . . 109.5 ?

loop_
_geom_bond_atom_site_label_1
_geom_bond_atom_site_label_2
_geom_bond_site_symmetry_2
_geom_bond_distance
_geom_bond_publ_flag
C1 C6 . 1.366(4) ?
C1 C2 . 1.382(5) ?
C1 N7 . 1.419(4) ?
C2 C3 . 1.380(5) ?
C2 C18 . 1.499(5) ?
C3 C4 . 1.358(5) ?
C3 H3A . 0.9300 ?
C4 C5 . 1.335(5) ?
C4 H4A . 0.9300 ?
C5 C6 . 1.378(5) ?
C5 H5A . 0.9300 ?
C6 C19 . 1.502(5) ?
N7 C8 . 1.332(4) ?
N7 H7 . 1.00(3) ?
C8 C9 . 1.379(4) ?
C8 C20 . 1.486(4) ?
C9 C10 . 1.386(4) ?
C9 H9A . 0.9300 ?
C10 N11 . 1.319(4) ?
C10 C21 . 1.479(4) ?
N11 C12 . 1.424(4) ?
N11 H11 . 1.01(3) ?
C12 C13 . 1.379(4) ?
C12 C17 . 1.380(4) ?
C13 C14 . 1.381(5) ?
C13 C22 . 1.505(5) ?
C14 C15 . 1.360(5) ?
C14 H14A . 0.9300 ?
C15 C16 . 1.348(5) ?
C15 H15A . 0.9300 ?
C16 C17 . 1.383(4) ?
C16 H16A . 0.9300 ?
C17 C23 . 1.497(4) ?
C18 H18A . 0.9600 ?
C18 H18B . 0.9600 ?
C18 H18C . 0.9600 ?
C19 H19A . 0.9600 ?
C19 H19B . 0.9600 ?
C19 H19C . 0.9600 ?
C20 H20A . 0.9600 ?
C20 H20B . 0.9600 ?
C20 H20C . 0.9600 ?
C21 H21A . 0.9600 ?
C21 H21B . 0.9600 ?
C21 H21C . 0.9600 ?
C22 H22A . 0.9600 ?
C22 H22B . 0.9600 ?
C22 H22C . 0.9600 ?
C23 H23A . 0.9600 ?
C23 H23B . 0.9600 ?
C23 H23C . 0.9600 ?

loop_
_geom_hbond_atom_site_label_D
_geom_hbond_atom_site_label_H
_geom_hbond_atom_site_label_A
_geom_hbond_site_symmetry_A
_geom_hbond_distance_DH
_geom_hbond_distance_HA
_geom_hbond_distance_DA
_geom_hbond_angle_DHA
_geom_hbond_publ_flag
N11 H11 Cl1 . 1.01(3) 2.12(3) 3.115(3) 170(3) yes
N7 H7 Cl1 1_554 1.00(3) 2.12(3) 3.110(4) 170(3) yes

loop_
_geom_torsion_atom_site_label_1
_geom_torsion_atom_site_label_2
_geom_torsion_atom_site_label_3
_geom_torsion_atom_site_label_4
_geom_torsion_site_symmetry_1
_geom_torsion_site_symmetry_2
_geom_torsion_site_symmetry_3
_geom_torsion_site_symmetry_4
_geom_torsion
_geom_torsion_publ_flag
C6 C1 C2 C3 . . . . -0.9(11) ?
N7 C1 C2 C3 . . . . 178.4(6) ?
C6 C1 C2 C18 . . . . -179.1(6) ?
N7 C1 C2 C18 . . . . 0.2(11) ?
C1 C2 C3 C4 . . . . 0.7(12) ?
C18 C2 C3 C4 . . . . 178.9(8) ?
C2 C3 C4 C5 . . . . -0.9(14) ?
C3 C4 C5 C6 . . . . 1.2(15) ?
C2 C1 C6 C5 . . . . 1.2(10) ?
N7 C1 C6 C5 . . . . -178.1(6) ?
C2 C1 C6 C19 . . . . -179.9(6) ?
N7 C1 C6 C19 . . . . 0.8(10) ?
C4 C5 C6 C1 . . . . -1.4(12) ?
C4 C5 C6 C19 . . . . 179.8(8) ?
C6 C1 N7 C8 . . . . -88.2(6) ?
C2 C1 N7 C8 . . . . 92.5(6) ?
C1 N7 C8 C9 . . . . -0.8(5) ?
C1 N7 C8 C20 . . . . 178.1(3) ?
N7 C8 C9 C10 . . . . 179.4(3) ?
C20 C8 C9 C10 . . . . 0.6(5) ?
C8 C9 C10 N11 . . . . -179.2(3) ?
C8 C9 C10 C21 . . . . 0.3(5) ?
C9 C10 N11 C12 . . . . 0.3(5) ?
C21 C10 N11 C12 . . . . -179.3(3) ?
C10 N11 C12 C13 . . . . -92.5(6) ?
C10 N11 C12 C17 . . . . 90.3(6) ?
C17 C12 C13 C14 . . . . -2.5(11) ?
N11 C12 C13 C14 . . . . -179.6(6) ?
C17 C12 C13 C22 . . . . 178.9(6) ?
N11 C12 C13 C22 . . . . 1.8(10) ?
C12 C13 C14 C15 . . . . 2.2(12) ?
C22 C13 C14 C15 . . . . -179.3(8) ?
C13 C14 C15 C16 . . . . -1.6(14) ?
C14 C15 C16 C17 . . . . 1.2(14) ?
C13 C12 C17 C16 . . . . 2.1(10) ?
N11 C12 C17 C16 . . . . 179.2(6) ?
C13 C12 C17 C23 . . . . -178.5(6) ?
N11 C12 C17 C23 . . . . -1.4(9) ?
C15 C16 C17 C12 . . . . -1.4(11) ?
C15 C16 C17 C23 . . . . 179.2(7) ?

loop_
_cod_related_entry_id
_cod_related_entry_database
_cod_related_entry_code
1 ChemSpider 30655808
